data_2214941
loop_
_publ_author_name
'Albayrak, \,Ci\(gdem'
'G\"umr\"uk\,c\"uo\(glu, \.Ismail Erdem'
'Odaba\,so\(glu, Mustafa'
'B\"uy\"ukg\"ung\"or, Orhan'

_publ_section_title
;
 (<i>E</i>)-2-Methyl-4-[(4-propylphenyl)diazenyl]phenol
;
_journal_coeditor_code AT2363
_journal_issue 9
_journal_name_full 'Acta Crystallographica Section E'
_journal_page_first o3733
_journal_page_last o3733
_journal_paper_doi 10.1107/S1600536807038561
_journal_volume 63
_journal_year 2007
_chemical_formula_iupac 'C16 H18 N2 O'
_chemical_formula_moiety 'C16 H18 N2 O'
_chemical_formula_sum 'C16 H18 N2 O'
_chemical_formula_weight 254.32
_chemical_name_common 3-methyl-4-hydroxy-4'-propylazobenzene
_chemical_name_systematic
;
(<i>E</i>)-2-Methyl-4-[(4-propylphenyl)diazenyl]phenol
;
_space_group_IT_number 61
_symmetry_cell_setting orthorhombic
_symmetry_space_group_name_Hall '-P 2ac 2ab'
_symmetry_space_group_name_H-M 'P b c a'
_atom_sites_solution_hydrogens geom
_atom_sites_solution_primary direct
_atom_sites_solution_secondary difmap
_audit_creation_method SHELXL-97
_cell_angle_alpha 90.00
_cell_angle_beta 90.00
_cell_angle_gamma 90.00
_cell_formula_units_Z 8
_cell_length_a 9.9032(7)
_cell_length_b 12.0663(8)
_cell_length_c 23.984(2)
_cell_measurement_reflns_used 22722
_cell_measurement_temperature 296
_cell_measurement_theta_max 26.01
_cell_measurement_theta_min 1.69
_cell_volume 2866.0(4)
_computing_cell_refinement X-AREA
_computing_data_collection 'X-AREA (Stoe & Cie, 2002)'
_computing_data_reduction 'X-RED32 (Stoe & Cie, 2002)'
_computing_molecular_graphics 'ORTEP-3 for Windows (Farrugia, 1997)'
_computing_publication_material 'WinGX (Farrugia, 1999)'
_computing_structure_refinement 'SHELXL97 (Sheldrick, 1997)'
_computing_structure_solution 'SHELXS97 (Sheldrick, 1997)'
_diffrn_ambient_temperature 296
_diffrn_detector_area_resol_mean 6.67
_diffrn_measured_fraction_theta_full 0.995
_diffrn_measured_fraction_theta_max 0.995
_diffrn_measurement_device_type 'Stoe IPDS2'
_diffrn_measurement_method '\w scan rotation method'
_diffrn_radiation_monochromator 'plane graphite'
_diffrn_radiation_type MoK\a
_diffrn_radiation_wavelength 0.71073
_diffrn_reflns_av_R_equivalents 0.1285
_diffrn_reflns_av_sigmaI/netI 0.0533
_diffrn_reflns_limit_h_max 12
_diffrn_reflns_limit_h_min -12
_diffrn_reflns_limit_k_max 14
_diffrn_reflns_limit_k_min -14
_diffrn_reflns_limit_l_max 29
_diffrn_reflns_limit_l_min -29
_diffrn_reflns_number 30080
_diffrn_reflns_theta_full 26.04
_diffrn_reflns_theta_max 26.04
_diffrn_reflns_theta_min 1.70
_diffrn_standards_number 0
_exptl_absorpt_coefficient_mu 0.075
_exptl_absorpt_correction_T_max 0.9857
_exptl_absorpt_correction_T_min 0.9580
_exptl_absorpt_correction_type integration
_exptl_absorpt_process_details '(X-RED32; Stoe & Cie, 2002)'
_exptl_crystal_colour brown
_exptl_crystal_density_diffrn 1.179
_exptl_crystal_density_method 'not measured'
_exptl_crystal_description prism
_exptl_crystal_F_000 1088
_exptl_crystal_size_max 0.720
_exptl_crystal_size_mid 0.507
_exptl_crystal_size_min 0.190
_refine_diff_density_max 0.185
_refine_diff_density_min -0.150
_refine_ls_extinction_coef 0.0041(13)
_refine_ls_extinction_expression Fc^*^=kFc[1+0.001xFc^2^\l^3^/sin(2\q)]^-1/4^
_refine_ls_extinction_method SHELXL97
_refine_ls_goodness_of_fit_ref 0.908
_refine_ls_hydrogen_treatment mixed
_refine_ls_matrix_type full
_refine_ls_number_parameters 176
_refine_ls_number_reflns 2813
_refine_ls_number_restraints 0
_refine_ls_restrained_S_all 0.908
_refine_ls_R_factor_all 0.1162
_refine_ls_R_factor_gt 0.0532
_refine_ls_shift/su_max 0.000
_refine_ls_shift/su_mean 0.000
_refine_ls_structure_factor_coef Fsqd
_refine_ls_weighting_details 'calc w=1/[\s^2^(Fo^2^)+(0.0964P)^2^] where P=(Fo^2^+2Fc^2^)/3'
_refine_ls_weighting_scheme calc
_refine_ls_wR_factor_gt 0.1507
_refine_ls_wR_factor_ref 0.1767
_reflns_number_gt 1315
_reflns_number_total 2813
_reflns_threshold_expression I>2\s(I)
_cod_data_source_file at2363.cif
_cod_data_source_block I
_cod_database_code 2214941
_cod_database_fobs_code 2214941

loop_
_symmetry_equiv_pos_as_xyz
'x, y, z'
'-x+1/2, -y, z+1/2'
'x+1/2, -y+1/2, -z'
'-x, y+1/2, -z+1/2'
'-x, -y, -z'
'x-1/2, y, -z-1/2'
'-x-1/2, y-1/2, z'
'x, -y-1/2, z-1/2'

loop_
_atom_site_type_symbol
_atom_site_label
_atom_site_fract_x
_atom_site_fract_y
_atom_site_fract_z
_atom_site_U_iso_or_equiv
_atom_site_adp_type
_atom_site_calc_flag
_atom_site_refinement_flags
_atom_site_occupancy
_atom_site_disorder_assembly
_atom_site_disorder_group
C C1 0.2475(3) 0.5850(3) 0.51406(13) 0.1011(9) Uani d . 1 . .
C C2 0.1876(3) 0.5164(2) 0.47522(13) 0.0972(9) Uani d . 1 A .
H H2 0.2122 0.4420 0.4746 0.117 Uiso calc R 1 . .
C C3 0.0941(3) 0.55263(18) 0.43763(11) 0.0814(7) Uani d . 1 . .
C C4 0.0579(2) 0.66430(19) 0.43955(10) 0.0721(6) Uani d . 1 A .
C C5 0.1156(3) 0.7349(2) 0.47817(10) 0.0815(7) Uani d . 1 . .
H H5 0.0906 0.8092 0.4791 0.098 Uiso calc R 1 A .
C C6 0.2098(3) 0.6956(3) 0.51507(11) 0.0952(8) Uani d . 1 A .
H H6 0.2486 0.7434 0.5409 0.114 Uiso calc R 1 . .
C C7 0.0314(3) 0.4775(2) 0.39447(13) 0.1125(10) Uani d . 1 A .
H H7A 0.0512 0.5053 0.3579 0.135 Uiso calc R 1 . .
H H7B -0.0646 0.4753 0.3998 0.135 Uiso calc R 1 . .
H H7C 0.0678 0.4042 0.3983 0.135 Uiso calc R 1 . .
C C8 0.4872(3) 0.4888(4) 0.61056(13) 0.1068(10) Uani d . 1 . .
C C9 0.5234(4) 0.5440(3) 0.65733(15) 0.1279(11) Uani d . 1 A .
H H9 0.4860 0.6132 0.6647 0.153 Uiso calc R 1 . .
C C10 0.6148(4) 0.4991(3) 0.69411(13) 0.1197(10) Uani d . 1 . .
H H10 0.6376 0.5387 0.7260 0.144 Uiso calc R 1 A .
C C11 0.6733(3) 0.3979(2) 0.68518(11) 0.0897(7) Uani d . 1 A .
C C12 0.6357(3) 0.3422(2) 0.63816(12) 0.0965(8) Uani d . 1 . .
H H12 0.6731 0.2730 0.6309 0.116 Uiso calc R 1 A .
C C13 0.5443(3) 0.3858(3) 0.60142(12) 0.1081(10) Uani d . 1 A .
H H13 0.5203 0.3456 0.5699 0.130 Uiso calc R 1 . .
C C14 0.7710(3) 0.3489(3) 0.72635(14) 0.1183(10) Uani d . 1 . .
H H14A 0.8407 0.3098 0.7059 0.142 Uiso calc R 1 A .
H H14B 0.8143 0.4090 0.7464 0.142 Uiso calc R 1 . .
C C15 0.7113(3) 0.2718(3) 0.76744(13) 0.1191(11) Uani d . 1 A .
H H15A 0.6711 0.2102 0.7475 0.143 Uiso calc R 1 . .
H H15B 0.6393 0.3100 0.7870 0.143 Uiso calc R 1 . .
C C16 0.8075(3) 0.2271(3) 0.80925(12) 0.1238(11) Uani d . 1 . .
H H16A 0.8469 0.2872 0.8298 0.149 Uiso calc R 1 A .
H H16B 0.8774 0.1864 0.7906 0.149 Uiso calc R 1 . .
H H16C 0.7603 0.1788 0.8344 0.149 Uiso calc R 1 . .
N N1A 0.3301(5) 0.5099(4) 0.54315(18) 0.0729(15) Uiso d P 0.501(8) A 1
N N2A 0.3998(5) 0.5696(4) 0.5811(2) 0.0699(14) Uiso d P 0.499(8) A 1
N N1B 0.3534(6) 0.5833(4) 0.5619(2) 0.0784(15) Uiso d P 0.501(8) A 2
N N2B 0.3897(6) 0.4875(4) 0.5616(2) 0.0814(16) Uiso d P 0.499(8) A 2
O O1 -0.03469(18) 0.70055(15) 0.40199(7) 0.0866(5) Uani d . 1 . .
H H1 -0.066(3) 0.774(3) 0.4090(13) 0.134(12) Uiso d . 1 . .

loop_
_atom_site_aniso_label
_atom_site_aniso_U_11
_atom_site_aniso_U_22
_atom_site_aniso_U_33
_atom_site_aniso_U_12
_atom_site_aniso_U_13
_atom_site_aniso_U_23
C1 0.0825(17) 0.130(3) 0.0903(19) 0.0218(17) 0.0118(15) 0.0385(19)
C2 0.0960(19) 0.0829(18) 0.113(2) 0.0185(15) 0.0253(18) 0.0296(17)
C3 0.0844(16) 0.0634(14) 0.0964(18) -0.0017(12) 0.0231(14) 0.0035(13)
C4 0.0757(14) 0.0680(13) 0.0726(14) 0.0016(11) 0.0078(12) 0.0051(12)
C5 0.0899(16) 0.0750(14) 0.0795(15) 0.0021(13) 0.0030(14) -0.0058(13)
C6 0.0883(18) 0.123(2) 0.0737(16) -0.0010(17) 0.0014(14) -0.0001(15)
C7 0.126(2) 0.0725(17) 0.139(3) -0.0154(16) 0.028(2) -0.0195(17)
C8 0.0867(19) 0.148(3) 0.086(2) 0.0006(19) 0.0052(15) 0.031(2)
C9 0.155(3) 0.115(2) 0.114(2) 0.040(2) -0.010(2) 0.012(2)
C10 0.159(3) 0.098(2) 0.102(2) 0.011(2) -0.028(2) -0.0089(18)
C11 0.0880(17) 0.0883(18) 0.0927(18) -0.0064(14) -0.0056(15) 0.0112(15)
C12 0.109(2) 0.0877(17) 0.0931(19) -0.0100(15) 0.0084(17) 0.0004(16)
C13 0.107(2) 0.142(3) 0.0756(18) -0.040(2) 0.0029(17) 0.0059(19)
C14 0.097(2) 0.129(2) 0.129(2) -0.0041(18) -0.0163(19) 0.019(2)
C15 0.096(2) 0.161(3) 0.101(2) 0.0069(19) -0.0072(17) 0.033(2)
C16 0.114(2) 0.156(3) 0.102(2) 0.009(2) -0.0160(18) 0.016(2)
O1 0.0941(12) 0.0756(11) 0.0902(12) 0.0075(9) -0.0089(10) -0.0095(9)

loop_
_atom_type_symbol
_atom_type_description
_atom_type_scat_dispersion_real
_atom_type_scat_dispersion_imag
_atom_type_scat_source
C C 0.0033 0.0016 'International Tables Vol C Tables 4.2.6.8 and 6.1.1.4'
H H 0.0000 0.0000 'International Tables Vol C Tables 4.2.6.8 and 6.1.1.4'
N N 0.0061 0.0033 'International Tables Vol C Tables 4.2.6.8 and 6.1.1.4'
O O 0.0106 0.0060 'International Tables Vol C Tables 4.2.6.8 and 6.1.1.4'

loop_
_geom_angle_atom_site_label_1
_geom_angle_atom_site_label_2
_geom_angle_atom_site_label_3
_geom_angle
_geom_angle_publ_flag
C2 C1 C6 118.3(3) ?
C2 C1 N1A 101.4(3) y
C6 C1 N1A 140.2(4) ?
C2 C1 N1B 141.3(3) y
C6 C1 N1B 100.5(3) ?
C3 C2 C1 123.1(3) ?
C3 C2 H2 118.5 ?
C1 C2 H2 118.5 ?
C2 C3 C4 117.5(2) ?
C2 C3 C7 122.7(3) ?
C4 C3 C7 119.8(3) ?
O1 C4 C5 121.7(2) ?
O1 C4 C3 117.6(2) ?
C5 C4 C3 120.7(2) ?
C6 C5 C4 120.1(2) ?
C6 C5 H5 120.0 ?
C4 C5 H5 120.0 ?
C5 C6 C1 120.4(3) ?
C5 C6 H6 119.8 ?
C1 C6 H6 119.8 ?
C3 C7 H7A 109.5 ?
C3 C7 H7B 109.5 ?
H7A C7 H7B 109.5 ?
C3 C7 H7C 109.5 ?
H7A C7 H7C 109.5 ?
H7B C7 H7C 109.5 ?
C9 C8 C13 117.8(3) ?
C9 C8 N2A 103.0(4) y
C13 C8 N2A 138.9(4) ?
C9 C8 N2B 144.4(4) y
C13 C8 N2B 97.3(3) ?
C8 C9 C10 120.8(3) ?
C8 C9 H9 119.6 ?
C10 C9 H9 119.6 ?
C11 C10 C9 122.0(3) ?
C11 C10 H10 119.0 ?
C9 C10 H10 119.0 ?
C12 C11 C10 117.0(3) ?
C12 C11 C14 121.6(3) ?
C10 C11 C14 121.4(3) ?
C11 C12 C13 121.6(3) ?
C11 C12 H12 119.2 ?
C13 C12 H12 119.2 ?
C12 C13 C8 120.9(3) ?
C12 C13 H13 119.5 ?
C8 C13 H13 119.5 ?
C15 C14 C11 115.3(2) ?
C15 C14 H14A 108.4 ?
C11 C14 H14A 108.4 ?
C15 C14 H14B 108.4 ?
C11 C14 H14B 108.4 ?
H14A C14 H14B 107.5 ?
C14 C15 C16 115.0(3) ?
C14 C15 H15A 108.5 ?
C16 C15 H15A 108.5 ?
C14 C15 H15B 108.5 ?
C16 C15 H15B 108.5 ?
H15A C15 H15B 107.5 ?
C15 C16 H16A 109.5 ?
C15 C16 H16B 109.5 ?
H16A C16 H16B 109.5 ?
C15 C16 H16C 109.5 ?
H16A C16 H16C 109.5 ?
H16B C16 H16C 109.5 ?
N2A N1A C1 106.7(4) y
N1A N2A C8 105.6(4) y
N2B N1B C1 102.0(5) y
N1B N2B C8 100.0(5) y
C4 O1 H1 114(2) ?

loop_
_geom_bond_atom_site_label_1
_geom_bond_atom_site_label_2
_geom_bond_distance
_geom_bond_publ_flag
C1 C2 1.380(4) ?
C1 C6 1.386(4) ?
C1 N1A 1.406(6) y
C1 N1B 1.554(8) y
C2 C3 1.365(4) ?
C2 H2 0.9300 ?
C3 C4 1.395(3) ?
C3 C7 1.509(4) ?
C4 O1 1.358(3) y
C4 C5 1.383(3) ?
C5 C6 1.370(3) ?
C5 H5 0.9300 ?
C6 H6 0.9300 ?
C7 H7A 0.9600 ?
C7 H7B 0.9600 ?
C7 H7C 0.9600 ?
C8 C9 1.353(5) ?
C8 C13 1.383(5) ?
C8 N2A 1.483(7) y
C8 N2B 1.521(7) y
C9 C10 1.376(4) ?
C9 H9 0.9300 ?
C10 C11 1.368(4) ?
C10 H10 0.9300 ?
C11 C12 1.364(4) ?
C11 C14 1.504(4) ?
C12 C13 1.368(4) ?
C12 H12 0.9300 ?
C13 H13 0.9300 ?
C14 C15 1.478(4) ?
C14 H14A 0.9700 ?
C14 H14B 0.9700 ?
C15 C16 1.485(4) ?
C15 H15A 0.9700 ?
C15 H15B 0.9700 ?
C16 H16A 0.9600 ?
C16 H16B 0.9600 ?
C16 H16C 0.9600 ?
N1A N2A 1.350(6) y
N1B N2B 1.211(6) y
O1 H1 0.95(4) ?

loop_
_geom_hbond_atom_site_label_D
_geom_hbond_atom_site_label_H
_geom_hbond_atom_site_label_A
_geom_hbond_site_symmetry_A
_geom_hbond_distance_DH
_geom_hbond_distance_HA
_geom_hbond_distance_DA
_geom_hbond_angle_DHA
O1 H1 N2A 3_466 0.95(4) 1.94(4) 2.877(4) 170(3)
O1 H1 N1B 3_466 0.95(4) 2.03(4) 2.964(5) 169(3)
C6 H6 O1 3_566 0.93 2.63 3.454(3) 147.4
C9 H9 O1 3_566 0.93 2.77 3.443(4) 130.5

loop_
_geom_torsion_atom_site_label_1
_geom_torsion_atom_site_label_2
_geom_torsion_atom_site_label_3
_geom_torsion_atom_site_label_4
_geom_torsion
C6 C1 C2 C3 0.5(4)
N1A C1 C2 C3 178.2(2)
N1B C1 C2 C3 -179.0(3)
C1 C2 C3 C4 -0.5(4)
C1 C2 C3 C7 178.6(2)
C2 C3 C4 O1 179.7(2)
C7 C3 C4 O1 0.5(3)
C2 C3 C4 C5 0.2(3)
C7 C3 C4 C5 -179.0(2)
O1 C4 C5 C6 -179.3(2)
C3 C4 C5 C6 0.2(3)
C4 C5 C6 C1 -0.2(4)
C2 C1 C6 C5 -0.1(4)
N1A C1 C6 C5 -176.5(3)
N1B C1 C6 C5 179.6(2)
C13 C8 C9 C10 0.5(5)
N2A C8 C9 C10 -174.8(3)
N2B C8 C9 C10 170.7(4)
C8 C9 C10 C11 0.3(6)
C9 C10 C11 C12 -0.7(5)
C9 C10 C11 C14 -178.8(3)
C10 C11 C12 C13 0.4(4)
C14 C11 C12 C13 178.4(3)
C11 C12 C13 C8 0.5(4)
C9 C8 C13 C12 -0.9(5)
N2A C8 C13 C12 172.1(4)
N2B C8 C13 C12 -175.1(3)
C12 C11 C14 C15 -83.1(4)
C10 C11 C14 C15 94.8(4)
C11 C14 C15 C16 -177.8(3)
C2 C1 N1A N2A 177.0(3)
C6 C1 N1A N2A -6.2(6)
N1B C1 N1A N2A -0.3(3)
C1 N1A N2A C8 -179.3(3)
C9 C8 N2A N1A -162.7(3)
C13 C8 N2A N1A 23.7(6)
N2B C8 N2A N1A 4.9(3)
C2 C1 N1B N2B 0.5(6)
C6 C1 N1B N2B -179.2(3)
N1A C1 N1B N2B 4.7(3)
C1 N1B N2B C8 -177.3(2)
C9 C8 N2B N1B 19.9(7)
C13 C8 N2B N1B -168.9(3)
N2A C8 N2B N1B -1.2(3)
